data_4500495
loop_
_publ_author_name
'Marivel, S.'
'Arunachalam, M.'
'Ghosh, Pradyut'

_publ_section_title
;
 Binding of Polyatomic Anions with Protonated Ureido-pyridyl Ligands
;
_journal_issue 5
_journal_name_full 'Crystal Growth &amp; Design'
_journal_page_first 1642
_journal_paper_doi 10.1021/cg101595n
_journal_volume 11
_journal_year 2011
_chemical_formula_sum 'C27 H21 F10 N9 O9'
_chemical_formula_weight 805.53
_chemical_name_systematic
; 
 ? 
;
_space_group_IT_number 2
_symmetry_cell_setting triclinic
_symmetry_space_group_name_Hall '-P 1'
_symmetry_space_group_name_H-M 'P -1'
_atom_sites_solution_hydrogens geom
_atom_sites_solution_primary direct
_atom_sites_solution_secondary difmap
_audit_creation_method SHELXL-97
_cell_angle_alpha 87.78(1)
_cell_angle_beta 77.01(1)
_cell_angle_gamma 72.99(1)
_cell_formula_units_Z 2
_cell_length_a 10.198(2)
_cell_length_b 10.250(2)
_cell_length_c 16.458(3)
_cell_measurement_temperature 100(2)
_cell_volume 1602.3(5)
_computing_cell_refinement 'Bruker SMART'
_computing_data_collection 'Bruker SMART'
_computing_data_reduction 'Bruker SAINT'
_computing_molecular_graphics PLATON
_computing_publication_material 'MERCURY 2.2'
_computing_structure_refinement 'SHELXL-97 (Sheldrick, 1997)'
_computing_structure_solution 'SHELXS-97 (Sheldrick, 1990)'
_diffrn_ambient_temperature 100(2)
_diffrn_measured_fraction_theta_full 0.995
_diffrn_measured_fraction_theta_max 0.913
_diffrn_radiation_monochromator graphite
_diffrn_radiation_source 'fine-focus sealed tube'
_diffrn_radiation_type MoK\a
_diffrn_radiation_wavelength 0.71073
_diffrn_reflns_av_R_equivalents 0.0318
_diffrn_reflns_av_sigmaI/netI 0.0428
_diffrn_reflns_limit_h_max 14
_diffrn_reflns_limit_h_min -14
_diffrn_reflns_limit_k_max 14
_diffrn_reflns_limit_k_min -13
_diffrn_reflns_limit_l_max 21
_diffrn_reflns_limit_l_min -21
_diffrn_reflns_number 24216
_diffrn_reflns_theta_full 25.00
_diffrn_reflns_theta_max 30.47
_diffrn_reflns_theta_min 1.27
_exptl_absorpt_coefficient_mu 0.163
_exptl_absorpt_correction_T_max 0.9871
_exptl_absorpt_correction_T_min 0.9712
_exptl_absorpt_correction_type multi-scan
_exptl_absorpt_process_details SADABS
_exptl_crystal_colour WHITE
_exptl_crystal_density_diffrn 1.670
_exptl_crystal_density_method 'not measured'
_exptl_crystal_description BLOCK
_exptl_crystal_F_000 816
_exptl_crystal_size_max 0.18
_exptl_crystal_size_mid 0.12
_exptl_crystal_size_min 0.08
_refine_diff_density_max 0.251
_refine_diff_density_min -0.282
_refine_diff_density_rms 0.052
_refine_ls_extinction_method none
_refine_ls_goodness_of_fit_ref 1.035
_refine_ls_hydrogen_treatment mixed
_refine_ls_matrix_type full
_refine_ls_number_parameters 580
_refine_ls_number_reflns 8920
_refine_ls_number_restraints 0
_refine_ls_restrained_S_all 1.035
_refine_ls_R_factor_all 0.0748
_refine_ls_R_factor_gt 0.0439
_refine_ls_shift/su_max 0.000
_refine_ls_shift/su_mean 0.000
_refine_ls_structure_factor_coef Fsqd
_refine_ls_weighting_details 'calc w=1/[\s^2^(Fo^2^)+(0.0491P)^2^+0.2718P] where P=(Fo^2^+2Fc^2^)/3'
_refine_ls_weighting_scheme calc
_refine_ls_wR_factor_gt 0.0977
_refine_ls_wR_factor_ref 0.1115
_reflns_number_gt 5998
_reflns_number_total 8920
_reflns_threshold_expression >2sigma(I)
_cod_data_source_file cg101595n_si_002.cif
_cod_data_source_block Complex4
_cod_depositor_comments
;
The following automatic conversions were performed:

'_symmetry_cell_setting' value 'Triclinic' changed to 'triclinic'
according to /home/saulius/struct/CIF-dictionaries/cif_core.dic
dictionary named 'cif_core.dic' version 2.4.1 from
2010-06-29.

'_exptl_absorpt_correction_type' value 'MULTI-SCAN'
changed to 'multi-scan' according to
/home/saulius/struct/CIF-dictionaries/cif_core.dic dictionary named
'cif_core.dic' version 2.4.1 from 2010-06-29.

Automatic conversion script
Id: cif_fix_values 1715 2011-07-08 13:25:40Z adriana 
;
_cod_original_sg_symbol_H-M P-1
_cod_database_code 4500495

loop_
_symmetry_equiv_pos_as_xyz
'x, y, z'
'-x, -y, -z'

loop_
_atom_site_label
_atom_site_type_symbol
_atom_site_fract_x
_atom_site_fract_y
_atom_site_fract_z
_atom_site_U_iso_or_equiv
_atom_site_adp_type
_atom_site_occupancy
_atom_site_symmetry_multiplicity
_atom_site_calc_flag
F1 F 0.71662(10) 1.01247(10) 0.20581(6) 0.0376(2) Uani 1 1 d
F2 F 0.80071(10) 1.05883(12) 0.34190(7) 0.0458(3) Uani 1 1 d
F3 F 0.62488(11) 1.24518(12) 0.46125(7) 0.0464(3) Uani 1 1 d
F4 F 0.36317(10) 1.38221(10) 0.44264(6) 0.0376(2) Uani 1 1 d
F5 F 0.27585(9) 1.33231(9) 0.30733(6) 0.0323(2) Uani 1 1 d
O8 O 0.48639(12) 0.91240(11) 0.21210(7) 0.0309(3) Uani 1 1 d
N1 N 0.32173(13) 0.66147(13) 0.00846(9) 0.0256(3) Uani 1 1 d
H1 H 0.2985(19) 0.594(2) -0.0099(12) 0.035(5) Uiso 1 1 d
N2 N 0.38928(14) 0.99870(13) 0.10108(8) 0.0238(3) Uani 1 1 d
H21 H 0.3549(18) 1.0728(19) 0.0788(11) 0.030(5) Uiso 1 1 d
N3 N 0.44363(15) 1.13837(14) 0.18544(9) 0.0252(3) Uani 1 1 d
H31 H 0.4092(18) 1.2013(19) 0.1570(11) 0.027(5) Uiso 1 1 d
C1 C 0.37202(15) 0.88257(15) 0.07150(9) 0.0213(3) Uani 1 1 d
C2 C 0.41473(16) 0.75255(15) 0.10411(10) 0.0241(3) Uani 1 1 d
H2 H 0.4615(18) 0.7364(17) 0.1462(11) 0.025(4) Uiso 1 1 d
C3 C 0.38703(16) 0.64513(16) 0.07175(10) 0.0260(3) Uani 1 1 d
H3 H 0.4134(19) 0.553(2) 0.0912(11) 0.034(5) Uiso 1 1 d
C4 C 0.28288(16) 0.78376(16) -0.02608(11) 0.0268(3) Uani 1 1 d
H4 H 0.2380(17) 0.7876(16) -0.0713(10) 0.022(4) Uiso 1 1 d
C5 C 0.30597(16) 0.89501(16) 0.00425(10) 0.0249(3) Uani 1 1 d
H5 H 0.2764(17) 0.9812(18) -0.0199(11) 0.028(4) Uiso 1 1 d
C6 C 0.44369(16) 1.00753(15) 0.16998(10) 0.0231(3) Uani 1 1 d
C7 C 0.49127(15) 1.16680(15) 0.25424(10) 0.0226(3) Uani 1 1 d
C8 C 0.58283(17) 1.22090(18) 0.39372(10) 0.0302(4) Uani 1 1 d
C9 C 0.44990(16) 1.29042(16) 0.38385(10) 0.0269(3) Uani 1 1 d
C10 C 0.40603(15) 1.26313(15) 0.31533(10) 0.0237(3) Uani 1 1 d
C11 C 0.67061(16) 1.12636(18) 0.33360(11) 0.0310(4) Uani 1 1 d
F6 F 0.12775(13) 1.30807(14) 0.59844(7) 0.0556(3) Uani 1 1 d
F7 F -0.09091(12) 1.40809(12) 0.52381(8) 0.0527(3) Uani 1 1 d
F8 F 0.33930(12) 1.08513(13) 0.53272(7) 0.0477(3) Uani 1 1 d
F9 F -0.09436(10) 1.28744(10) 0.38143(7) 0.0423(3) Uani 1 1 d
F10 F 0.33334(10) 0.95973(10) 0.39390(6) 0.0364(2) Uani 1 1 d
O9 O 0.11546(12) 0.84920(11) 0.35884(7) 0.0274(2) Uani 1 1 d
N4 N 0.00467(14) 0.56575(14) 0.14550(9) 0.0258(3) Uani 1 1 d
H41 H -0.0151(18) 0.4946(19) 0.1263(11) 0.034(5) Uiso 1 1 d
N5 N 0.07946(13) 0.90617(13) 0.22740(8) 0.0228(3) Uani 1 1 d
H51 H 0.0587(18) 0.9747(19) 0.1966(12) 0.030(5) Uiso 1 1 d
N6 N 0.11525(14) 1.06042(14) 0.30959(9) 0.0253(3) Uani 1 1 d
H61 H 0.0937(18) 1.1129(19) 0.2727(12) 0.028(5) Uiso 1 1 d
C12 C 0.62593(16) 1.10135(16) 0.26461(10) 0.0266(3) Uani 1 1 d
C13 C -0.03072(16) 0.68504(17) 0.10726(10) 0.0263(3) Uani 1 1 d
H13 H -0.0730(17) 0.6831(17) 0.0620(11) 0.027(4) Uiso 1 1 d
C14 C -0.00451(16) 0.79705(16) 0.13385(10) 0.0247(3) Uani 1 1 d
H14 H -0.0273(18) 0.8816(19) 0.1054(11) 0.031(5) Uiso 1 1 d
C15 C 0.05588(14) 0.78992(15) 0.20287(9) 0.0210(3) Uani 1 1 d
C16 C 0.09166(16) 0.66392(16) 0.24134(10) 0.0246(3) Uani 1 1 d
H16 H 0.1310(18) 0.6511(18) 0.2857(11) 0.028(5) Uiso 1 1 d
C17 C 0.06521(17) 0.55421(16) 0.21071(11) 0.0277(3) Uani 1 1 d
H17 H 0.0856(18) 0.466(2) 0.2329(11) 0.034(5) Uiso 1 1 d
C18 C 0.11664(16) 1.11735(15) 0.38535(10) 0.0241(3) Uani 1 1 d
C19 C 0.01121(16) 1.23380(16) 0.41981(11) 0.0290(4) Uani 1 1 d
C20 C 0.01349(18) 1.29751(17) 0.49145(12) 0.0348(4) Uani 1 1 d
C21 C 0.12300(19) 1.2460(2) 0.52953(11) 0.0363(4) Uani 1 1 d
C22 C 0.22902(17) 1.13169(19) 0.49688(11) 0.0322(4) Uani 1 1 d
C23 C 0.22547(16) 1.06747(16) 0.42570(10) 0.0264(3) Uani 1 1 d
C24 C 0.10453(15) 0.93087(15) 0.30418(10) 0.0221(3) Uani 1 1 d
O7 O 0.56083(16) 0.43248(13) 0.18361(8) 0.0459(3) Uani 1 1 d
N9 N 0.57421(15) 0.56877(16) 0.28513(10) 0.0369(3) Uani 1 1 d
C25 C 0.6622(3) 0.6243(4) 0.3236(2) 0.0754(9) Uani 1 1 d
H25A H 0.755(3) 0.571(3) 0.2993(17) 0.079(9) Uiso 1 1 d
H25B H 0.648(5) 0.722(5) 0.311(3) 0.17(2) Uiso 1 1 d
H25C H 0.643(3) 0.595(3) 0.380(2) 0.086(10) Uiso 1 1 d
C26 C 0.6272(2) 0.4782(2) 0.22158(12) 0.0391(4) Uani 1 1 d
H26 H 0.735(2) 0.449(2) 0.2077(14) 0.060(6) Uiso 1 1 d
C27 C 0.4251(2) 0.6262(2) 0.31527(15) 0.0419(5) Uani 1 1 d
H27C H 0.397(2) 0.724(3) 0.3045(15) 0.064(7) Uiso 1 1 d
H27B H 0.376(2) 0.578(2) 0.2886(15) 0.060(7) Uiso 1 1 d
H27A H 0.395(2) 0.610(2) 0.3743(16) 0.064(7) Uiso 1 1 d
N8 N 0.71464(13) 0.66534(12) 0.98229(8) 0.0230(3) Uani 1 1 d
O4 O 0.94647(12) 0.33559(11) 0.08983(7) 0.0290(3) Uani 1 1 d
O5 O 1.05887(15) 0.25624(12) 0.18582(8) 0.0429(3) Uani 1 1 d
O6 O 0.99416(14) 0.12039(12) 0.11678(9) 0.0423(3) Uani 1 1 d
N7 N 0.99921(14) 0.23715(13) 0.13093(9) 0.0259(3) Uani 1 1 d
O2 O 0.72543(12) 0.78119(11) 0.99528(7) 0.0295(3) Uani 1 1 d
O3 O 0.75938(12) 0.56884(11) 1.02692(7) 0.0303(3) Uani 1 1 d
O1 O 0.65916(12) 0.64618(11) 0.92530(7) 0.0307(3) Uani 1 1 d

loop_
_atom_site_aniso_label
_atom_site_aniso_U_11
_atom_site_aniso_U_22
_atom_site_aniso_U_33
_atom_site_aniso_U_23
_atom_site_aniso_U_13
_atom_site_aniso_U_12
F1 0.0312(5) 0.0360(6) 0.0385(6) -0.0118(5) -0.0010(4) -0.0026(4)
F2 0.0266(5) 0.0561(7) 0.0537(7) -0.0039(6) -0.0167(5) -0.0041(5)
F3 0.0506(6) 0.0615(7) 0.0352(6) -0.0078(5) -0.0215(5) -0.0186(6)
F4 0.0438(6) 0.0344(6) 0.0300(6) -0.0113(4) -0.0017(4) -0.0078(4)
F5 0.0282(5) 0.0262(5) 0.0401(6) -0.0004(4) -0.0116(4) -0.0012(4)
O8 0.0482(7) 0.0207(6) 0.0286(6) 0.0050(5) -0.0185(5) -0.0103(5)
N1 0.0280(6) 0.0193(7) 0.0311(8) -0.0034(6) -0.0070(6) -0.0085(5)
N2 0.0341(7) 0.0151(6) 0.0252(7) 0.0028(5) -0.0131(6) -0.0069(5)
N3 0.0385(7) 0.0171(7) 0.0239(7) 0.0035(5) -0.0134(6) -0.0096(5)
C1 0.0240(7) 0.0180(7) 0.0218(8) -0.0002(6) -0.0033(6) -0.0070(6)
C2 0.0298(7) 0.0190(7) 0.0235(8) 0.0012(6) -0.0078(7) -0.0057(6)
C3 0.0305(8) 0.0199(8) 0.0266(9) -0.0007(6) -0.0033(7) -0.0078(6)
C4 0.0278(7) 0.0258(8) 0.0289(9) -0.0014(7) -0.0108(7) -0.0073(6)
C5 0.0284(7) 0.0195(8) 0.0282(9) 0.0031(6) -0.0102(6) -0.0064(6)
C6 0.0298(7) 0.0177(7) 0.0223(8) 0.0008(6) -0.0056(6) -0.0080(6)
C7 0.0300(7) 0.0190(7) 0.0212(8) 0.0019(6) -0.0073(6) -0.0099(6)
C8 0.0350(8) 0.0358(9) 0.0251(9) 0.0011(7) -0.0120(7) -0.0144(7)
C9 0.0325(8) 0.0223(8) 0.0253(9) -0.0036(6) -0.0024(7) -0.0093(6)
C10 0.0243(7) 0.0198(7) 0.0276(9) 0.0032(6) -0.0063(6) -0.0071(6)
C11 0.0246(7) 0.0347(9) 0.0354(10) 0.0025(8) -0.0106(7) -0.0087(7)
F6 0.0628(7) 0.0783(9) 0.0344(6) -0.0252(6) -0.0006(5) -0.0381(7)
F7 0.0453(6) 0.0408(7) 0.0625(8) -0.0266(6) 0.0067(6) -0.0086(5)
F8 0.0499(6) 0.0676(8) 0.0371(6) 0.0057(6) -0.0250(5) -0.0235(6)
F9 0.0368(5) 0.0311(6) 0.0581(7) -0.0046(5) -0.0184(5) -0.0018(4)
F10 0.0351(5) 0.0326(5) 0.0391(6) -0.0029(4) -0.0134(4) -0.0017(4)
O9 0.0395(6) 0.0217(6) 0.0251(6) 0.0038(5) -0.0128(5) -0.0112(5)
N4 0.0317(7) 0.0199(7) 0.0281(8) -0.0042(5) -0.0078(6) -0.0092(5)
N5 0.0315(7) 0.0169(6) 0.0219(7) 0.0021(5) -0.0108(6) -0.0066(5)
N6 0.0368(7) 0.0194(7) 0.0240(7) 0.0039(6) -0.0146(6) -0.0093(5)
C12 0.0265(7) 0.0233(8) 0.0277(9) -0.0040(6) -0.0019(6) -0.0063(6)
C13 0.0286(7) 0.0288(8) 0.0236(9) -0.0011(7) -0.0092(7) -0.0087(6)
C14 0.0278(7) 0.0218(8) 0.0244(8) 0.0019(6) -0.0083(6) -0.0054(6)
C15 0.0207(6) 0.0189(7) 0.0222(8) -0.0022(6) -0.0033(6) -0.0049(5)
C16 0.0286(7) 0.0210(8) 0.0256(9) -0.0002(6) -0.0111(7) -0.0053(6)
C17 0.0340(8) 0.0185(8) 0.0313(9) 0.0018(7) -0.0106(7) -0.0066(6)
C18 0.0315(7) 0.0209(8) 0.0231(8) 0.0013(6) -0.0067(6) -0.0121(6)
C19 0.0292(8) 0.0237(8) 0.0357(10) -0.0007(7) -0.0076(7) -0.0098(6)
C20 0.0350(9) 0.0272(9) 0.0396(11) -0.0113(8) 0.0040(8) -0.0126(7)
C21 0.0443(10) 0.0468(11) 0.0239(9) -0.0105(8) 0.0005(8) -0.0272(9)
C22 0.0360(9) 0.0432(10) 0.0249(9) 0.0036(8) -0.0101(7) -0.0207(8)
C23 0.0297(8) 0.0248(8) 0.0254(9) 0.0002(6) -0.0051(7) -0.0097(6)
C24 0.0226(7) 0.0189(7) 0.0243(8) -0.0005(6) -0.0064(6) -0.0045(6)
O7 0.0715(9) 0.0338(7) 0.0372(8) 0.0009(6) -0.0177(7) -0.0184(7)
N9 0.0341(7) 0.0422(9) 0.0351(9) -0.0066(7) -0.0085(6) -0.0106(7)
C25 0.0567(16) 0.108(3) 0.072(2) -0.031(2) -0.0213(15) -0.0293(17)
C26 0.0414(10) 0.0363(10) 0.0358(11) -0.0012(8) -0.0065(8) -0.0066(8)
C27 0.0387(10) 0.0321(11) 0.0476(13) -0.0001(9) -0.0005(9) -0.0057(8)
N8 0.0241(6) 0.0181(6) 0.0276(7) 0.0023(5) -0.0079(5) -0.0061(5)
O4 0.0384(6) 0.0175(5) 0.0333(7) 0.0061(5) -0.0165(5) -0.0058(5)
O5 0.0761(9) 0.0286(7) 0.0409(8) 0.0108(6) -0.0372(7) -0.0237(6)
O6 0.0649(8) 0.0181(6) 0.0583(9) 0.0094(6) -0.0377(7) -0.0171(6)
N7 0.0327(7) 0.0200(7) 0.0279(7) 0.0033(5) -0.0108(6) -0.0094(5)
O2 0.0398(6) 0.0149(5) 0.0402(7) 0.0040(5) -0.0184(5) -0.0111(5)
O3 0.0412(6) 0.0178(5) 0.0384(7) 0.0091(5) -0.0223(5) -0.0096(5)
O1 0.0420(6) 0.0253(6) 0.0319(7) 0.0046(5) -0.0189(5) -0.0131(5)

loop_
_atom_type_symbol
_atom_type_description
_atom_type_scat_dispersion_real
_atom_type_scat_dispersion_imag
_atom_type_scat_source
C C 0.0033 0.0016 'International Tables Vol C Tables 4.2.6.8 and 6.1.1.4'
H H 0.0000 0.0000 'International Tables Vol C Tables 4.2.6.8 and 6.1.1.4'
N N 0.0061 0.0033 'International Tables Vol C Tables 4.2.6.8 and 6.1.1.4'
O O 0.0106 0.0060 'International Tables Vol C Tables 4.2.6.8 and 6.1.1.4'
F F 0.0171 0.0103 'International Tables Vol C Tables 4.2.6.8 and 6.1.1.4'

loop_
_geom_angle_atom_site_label_1
_geom_angle_atom_site_label_2
_geom_angle_atom_site_label_3
_geom_angle
C3 N1 C4 121.00(14)
C1 N2 C6 125.79(13)
C6 N3 C7 119.88(13)
N2 C1 C2 124.69(14)
N2 C1 C5 117.80(13)
C2 C1 C5 117.51(14)
C3 C2 C1 119.60(15)
N1 C3 C2 121.13(15)
N1 C4 C5 120.53(15)
C4 C5 C1 120.20(15)
O8 C6 N3 123.25(14)
O8 C6 N2 124.60(14)
N3 C6 N2 112.15(13)
C12 C7 C10 116.56(14)
C12 C7 N3 121.96(14)
C10 C7 N3 121.47(14)
F3 C8 C11 120.72(15)
F3 C8 C9 120.02(15)
C11 C8 C9 119.25(15)
F4 C9 C10 120.54(14)
F4 C9 C8 119.59(15)
C10 C9 C8 119.85(15)
F5 C10 C9 118.60(14)
F5 C10 C7 119.12(14)
C9 C10 C7 122.28(14)
F2 C11 C12 119.75(15)
F2 C11 C8 119.97(15)
C12 C11 C8 120.28(14)
C17 N4 C13 121.13(14)
C15 N5 C24 126.39(13)
C24 N6 C18 121.64(14)
F1 C12 C11 118.43(14)
F1 C12 C7 119.85(14)
C11 C12 C7 121.72(15)
N4 C13 C14 120.42(15)
C13 C14 C15 120.18(15)
N5 C15 C14 117.83(13)
N5 C15 C16 124.19(14)
C14 C15 C16 117.96(14)
C17 C16 C15 119.14(15)
N4 C17 C16 121.14(15)
C23 C18 C19 117.24(15)
C23 C18 N6 122.37(14)
C19 C18 N6 120.24(14)
F9 C19 C20 118.92(15)
F9 C19 C18 119.12(15)
C20 C19 C18 121.95(15)
F7 C20 C21 120.23(16)
F7 C20 C19 120.45(17)
C21 C20 C19 119.32(16)
F6 C21 C20 119.98(17)
F6 C21 C22 119.85(17)
C20 C21 C22 120.17(16)
F8 C22 C21 119.74(16)
F8 C22 C23 119.93(16)
C21 C22 C23 120.29(16)
F10 C23 C22 118.54(14)
F10 C23 C18 120.34(14)
C22 C23 C18 121.03(15)
O9 C24 N6 124.42(14)
O9 C24 N5 124.51(14)
N6 C24 N5 111.07(13)
C26 N9 C27 121.64(16)
C26 N9 C25 122.49(19)
C27 N9 C25 115.7(2)
O7 C26 N9 126.41(18)
O1 N8 O3 119.85(12)
O1 N8 O2 120.48(12)
O3 N8 O2 119.67(12)
O6 N7 O5 120.04(13)
O6 N7 O4 120.57(13)
O5 N7 O4 119.38(13)

loop_
_geom_bond_atom_site_label_1
_geom_bond_atom_site_label_2
_geom_bond_distance
F1 C12 1.3397(18)
F2 C11 1.3398(18)
F3 C8 1.3338(19)
F4 C9 1.3425(18)
F5 C10 1.3429(17)
O8 C6 1.2066(18)
N1 C3 1.338(2)
N1 C4 1.344(2)
N2 C1 1.3751(19)
N2 C6 1.386(2)
N3 C6 1.3745(19)
N3 C7 1.400(2)
C1 C2 1.401(2)
C1 C5 1.403(2)
C2 C3 1.368(2)
C4 C5 1.363(2)
C7 C12 1.387(2)
C7 C10 1.387(2)
C8 C11 1.374(2)
C8 C9 1.377(2)
C9 C10 1.369(2)
C11 C12 1.373(2)
F6 C21 1.339(2)
F7 C20 1.337(2)
F8 C22 1.3427(19)
F9 C19 1.3390(19)
F10 C23 1.3337(19)
O9 C24 1.2061(18)
N4 C17 1.339(2)
N4 C13 1.344(2)
N5 C15 1.3744(19)
N5 C24 1.391(2)
N6 C24 1.3718(19)
N6 C18 1.402(2)
C13 C14 1.361(2)
C14 C15 1.399(2)
C15 C16 1.402(2)
C16 C17 1.369(2)
C18 C23 1.381(2)
C18 C19 1.389(2)
C19 C20 1.378(2)
C20 C21 1.365(3)
C21 C22 1.370(3)
C22 C23 1.378(2)
O7 C26 1.211(2)
N9 C26 1.332(2)
N9 C27 1.437(2)
N9 C25 1.453(3)
N8 O1 1.2476(16)
N8 O3 1.2476(16)
N8 O2 1.2548(16)
O4 N7 1.2482(16)
O5 N7 1.2471(17)
O6 N7 1.2459(17)
